data_2020946
loop_
_publ_author_name
'Losev, Evgeniy'
'Boldyreva, Elena'

_publ_section_title
;
 The effect of amino acid backbone length on molecular packing:
 crystalline tartrates of glycine, \b-alanine, \g-aminobutyric acid (GABA)
 and <small>DL</small>-\a-aminobutyric acid (AABA)
;
_journal_issue 2
_journal_name_full 'Acta Crystallographica Section C'
_journal_page_first
;
;
_journal_paper_doi 10.1107/S2053229617017909
_journal_volume 74
_journal_year 2018
_chemical_formula_moiety 'C4 H5.5 O6, C3 H7.5 N O2'
_chemical_formula_sum 'C7 H13 N O8'
_chemical_formula_weight 239.18
_chemical_name_common 'Beta-alanine-DL-tartaric acid (1:1) (III)'
_chemical_name_systematic 'Beta-alanine-DL-tartaric acid (1:1) (III)'
_space_group_crystal_system triclinic
_space_group_IT_number 2
_space_group_name_Hall '-P 1'
_space_group_name_H-M_alt 'P -1'
_symmetry_space_group_name_Hall '-P 1'
_symmetry_space_group_name_H-M 'P -1'
_atom_sites_solution_hydrogens mixed
_atom_sites_solution_primary direct
_audit_creation_date 2017-11-16
_audit_creation_method
;
Olex2 1.2
(compiled 2017.08.10 svn.r3458 for OlexSys, GUI svn.r5381)
;
_cell_angle_alpha 108.610(6)
_cell_angle_beta 97.243(5)
_cell_angle_gamma 92.752(5)
_cell_formula_units_Z 2
_cell_length_a 4.9216(3)
_cell_length_b 8.5949(6)
_cell_length_c 12.1187(7)
_cell_measurement_reflns_used 2996
_cell_measurement_temperature 293
_cell_measurement_theta_max 27.8260
_cell_measurement_theta_min 1.7820
_cell_volume 479.82(6)
_computing_cell_refinement
;
CrysAlisPro, Agilent Technologies,
Version 1.171.37.35 (release 13-08-2014 CrysAlis171 .NET)
(compiled Aug 13 2014,18:06:01)
;
_computing_data_collection
;
CrysAlisPro, Agilent Technologies,
Version 1.171.37.35 (release 13-08-2014 CrysAlis171 .NET)
(compiled Aug 13 2014,18:06:01)
;
_computing_data_reduction
;
CrysAlisPro, Agilent Technologies,
Version 1.171.37.35 (release 13-08-2014 CrysAlis171 .NET)
(compiled Aug 13 2014,18:06:01)
;
_computing_molecular_graphics 'Olex2 (Dolomanov et al., 2009)'
_computing_publication_material 'Olex2 (Dolomanov et al., 2009)'
_computing_structure_refinement 'ShelXL (Sheldrick, 2015)'
_computing_structure_solution 'ShelXS (Sheldrick, 2008)'
_diffrn_ambient_temperature 293
_diffrn_detector 'CCD plate'
_diffrn_detector_area_resol_mean 10.3457
_diffrn_detector_type Ruby
_diffrn_measured_fraction_theta_full 1.000
_diffrn_measured_fraction_theta_max 1.000
_diffrn_measurement_details
;
#__ type_ start__ end____ width___ exp.time_
  1 omega  -76.00  -35.00   1.0000   30.0000
omega____ theta____ kappa____ phi______ frames
    -       23.0467 -178.0000  150.0000 41

#__ type_ start__ end____ width___ exp.time_
  2 omega   38.00   89.00   1.0000   30.0000
omega____ theta____ kappa____ phi______ frames
    -       23.0467 -138.0000   67.0000 51

#__ type_ start__ end____ width___ exp.time_
  3 omega -105.00   26.00   1.0000   30.0000
omega____ theta____ kappa____ phi______ frames
    -      -23.5155  -37.0000 -180.0000 131

#__ type_ start__ end____ width___ exp.time_
  4 omega -120.00  -79.00   1.0000   30.0000
omega____ theta____ kappa____ phi______ frames
    -      -23.5155  -99.0000  -90.0000 41

#__ type_ start__ end____ width___ exp.time_
  5 omega -115.00  -79.00   1.0000   30.0000
omega____ theta____ kappa____ phi______ frames
    -      -23.5155  -57.0000   90.0000 36

#__ type_ start__ end____ width___ exp.time_
  6 omega  -42.00   80.00   1.0000   30.0000
omega____ theta____ kappa____ phi______ frames
    -      -23.5155   77.0000  120.0000 122

#__ type_ start__ end____ width___ exp.time_
  7 omega  -70.00   64.00   1.0000   30.0000
omega____ theta____ kappa____ phi______ frames
    -      -23.5155   57.0000  -90.0000 134

#__ type_ start__ end____ width___ exp.time_
  8 omega  -53.00   13.00   1.0000   30.0000
omega____ theta____ kappa____ phi______ frames
    -      -23.5155  -57.0000   90.0000 66

#__ type_ start__ end____ width___ exp.time_
  9 omega -126.00  -81.00   1.0000   30.0000
omega____ theta____ kappa____ phi______ frames
    -      -23.5155  -99.0000 -150.0000 45

#__ type_ start__ end____ width___ exp.time_
 10 omega  -88.00    1.00   1.0000   30.0000
omega____ theta____ kappa____ phi______ frames
    -      -23.5155  -77.0000   30.0000 89
;
_diffrn_measurement_device 'four-circle diffractometer'
_diffrn_measurement_device_type 'Xcalibur, Ruby, Gemini ultra'
_diffrn_measurement_method '\w scans'
_diffrn_orient_matrix_UB_11 0.0306420000
_diffrn_orient_matrix_UB_12 0.0758266000
_diffrn_orient_matrix_UB_13 -0.0094447000
_diffrn_orient_matrix_UB_21 0.0237705000
_diffrn_orient_matrix_UB_22 0.0409611000
_diffrn_orient_matrix_UB_23 0.0617270000
_diffrn_orient_matrix_UB_31 0.1406742000
_diffrn_orient_matrix_UB_32 -0.0149227000
_diffrn_orient_matrix_UB_33 0.0013046000
_diffrn_radiation_monochromator graphite
_diffrn_radiation_probe x-ray
_diffrn_radiation_type MoK\a
_diffrn_radiation_wavelength 0.71073
_diffrn_reflns_av_R_equivalents 0.0286
_diffrn_reflns_av_unetI/netI 0.0306
_diffrn_reflns_Laue_measured_fraction_full 1.000
_diffrn_reflns_Laue_measured_fraction_max 1.000
_diffrn_reflns_limit_h_max 6
_diffrn_reflns_limit_h_min -6
_diffrn_reflns_limit_k_max 10
_diffrn_reflns_limit_k_min -10
_diffrn_reflns_limit_l_max 15
_diffrn_reflns_limit_l_min -15
_diffrn_reflns_number 6002
_diffrn_reflns_point_group_measured_fraction_full 1.000
_diffrn_reflns_point_group_measured_fraction_max 1.000
_diffrn_reflns_theta_full 25.242
_diffrn_reflns_theta_max 26.371
_diffrn_reflns_theta_min 1.793
_diffrn_source 'Enhance (Mo) X-ray Source'
_exptl_absorpt_coefficient_mu 0.153
_exptl_absorpt_correction_T_max 1.00000
_exptl_absorpt_correction_T_min 0.96491
_exptl_absorpt_correction_type multi-scan
_exptl_absorpt_process_details
;
CrysAlisPro, Agilent Technologies,
Version 1.171.37.35 (release 13-08-2014 CrysAlis171 .NET)
(compiled Aug 13 2014,18:06:01)
Empirical absorption correction using spherical harmonics,
 implemented in SCALE3 ABSPACK scaling algorithm.
;
_exptl_crystal_colour colourless
_exptl_crystal_colour_primary colourless
_exptl_crystal_density_diffrn 1.655
_exptl_crystal_description block
_exptl_crystal_F_000 252
_exptl_crystal_recrystallization_method 'antisolvent crystallization'
_exptl_crystal_size_max 0.3
_exptl_crystal_size_mid 0.14
_exptl_crystal_size_min 0.12
_refine_diff_density_max 0.248
_refine_diff_density_min -0.270
_refine_diff_density_rms 0.060
_refine_ls_extinction_method none
_refine_ls_goodness_of_fit_ref 1.040
_refine_ls_hydrogen_treatment mixed
_refine_ls_matrix_type full
_refine_ls_number_parameters 154
_refine_ls_number_reflns 1962
_refine_ls_number_restraints 0
_refine_ls_restrained_S_all 1.040
_refine_ls_R_factor_all 0.0499
_refine_ls_R_factor_gt 0.0397
_refine_ls_shift/su_max 0.000
_refine_ls_shift/su_mean 0.000
_refine_ls_structure_factor_coef Fsqd
_refine_ls_weighting_details 'w=1/[\s^2^(Fo^2^)+(0.0465P)^2^+0.2431P] where P=(Fo^2^+2Fc^2^)/3'
_refine_ls_weighting_scheme calc
_refine_ls_wR_factor_gt 0.0968
_refine_ls_wR_factor_ref 0.1066
_reflns_Friedel_coverage 0.000
_reflns_number_gt 1626
_reflns_number_total 1962
_reflns_threshold_expression 'I > 2\s(I)'
_cod_data_source_file sk3677sup7.cif
_cod_data_source_block beta-ala_DL-tart_(III)
_cod_database_code 2020946
_shelx_shelxl_version_number 2017/1
_shelx_space_group_comment
;
The symmetry employed for this shelxl refinement is uniquely defined
by the following loop, which should always be used as a source of
symmetry information in preference to the above space-group names.
They are only intended as comments.
;
_reflns_odcompleteness_completeness 100.00
_reflns_odcompleteness_iscentric 1
_reflns_odcompleteness_theta 26.32
_olex2_refinement_description
;
1. Fixed Uiso
 At 1.2 times of:
  All C(H) groups, All C(H,H) groups, All O(H) groups
 At 1.5 times of:
  All N(H,H,H) groups
2. Others
 Fixed Sof: H6(0.5) H8(0.5)
3.a Ternary CH refined with riding coordinates:
 C3(H3A), C2(H2)
3.b Secondary CH2 refined with riding coordinates:
 C7(H7A,H7B), C6(H6A,H6B)
3.c Idealised Me refined as rotating group:
 N1(H1A,H1B,H1C)
3.d Idealised tetrahedral OH refined as rotating group:
 O6(H6), O4(H4), O1(H1), O8(H8)
;
_olex2_exptl_crystal_mounting_method 'MiTiGen microloop, cryo-oil'
_olex2_submission_special_instructions 'No special instructions were received'

loop_
_space_group_symop_operation_xyz
'x, y, z'
'-x, -y, -z'

loop_
_atom_site_label
_atom_site_type_symbol
_atom_site_fract_x
_atom_site_fract_y
_atom_site_fract_z
_atom_site_U_iso_or_equiv
_atom_site_adp_type
_atom_site_occupancy
_atom_site_site_symmetry_order
_atom_site_calc_flag
_atom_site_refinement_flags_posn
_atom_site_refinement_flags_occupancy
O3 O 0.2693(3) 0.99355(16) 0.13192(12) 0.0257(3) Uani 1 1 d . .
O6 O 0.1932(3) 0.59462(15) 0.06580(11) 0.0291(3) Uani 1 1 d . .
H6 H 0.065773 0.536572 0.017916 0.035 Uiso 0.5 1 calc GR P
O4 O 0.7460(2) 0.84649(15) 0.02992(11) 0.0264(3) Uani 1 1 d . .
H4 H 0.900883 0.878024 0.066977 0.032 Uiso 1 1 calc GR .
O1 O 0.8831(3) 0.97685(15) 0.31713(11) 0.0292(3) Uani 1 1 d . .
H1 H 0.997819 1.049386 0.361499 0.035 Uiso 1 1 calc GR .
O5 O 0.3221(3) 0.63581(17) -0.09339(11) 0.0330(3) Uani 1 1 d . .
O8 O 0.4353(3) 0.85497(15) 0.44049(12) 0.0337(3) Uani 1 1 d . .
H8 H 0.495319 0.947855 0.484084 0.040 Uiso 0.5 1 calc GR P
O2 O 0.6977(3) 1.18791(16) 0.27613(14) 0.0403(4) Uani 1 1 d . .
C3 C 0.5851(3) 0.77956(19) 0.09600(14) 0.0187(4) Uani 1 1 d . .
H3A H 0.701029 0.719102 0.136734 0.022 Uiso 1 1 calc R .
C2 C 0.4658(3) 0.91587(19) 0.18716(14) 0.0193(4) Uani 1 1 d . .
H2 H 0.373977 0.866087 0.236632 0.023 Uiso 1 1 calc R .
N1 N 0.2081(3) 0.36307(18) 0.23088(14) 0.0284(4) Uani 1 1 d . .
H1A H 0.315364 0.365051 0.177371 0.043 Uiso 1 1 calc GR .
H1B H 0.033601 0.338620 0.196453 0.043 Uiso 1 1 calc GR .
H1C H 0.257290 0.287111 0.263157 0.043 Uiso 1 1 calc GR .
O7 O 0.7675(3) 0.77751(18) 0.54907(14) 0.0480(4) Uani 1 1 d . .
C5 C 0.5866(4) 0.7502(2) 0.46337(16) 0.0259(4) Uani 1 1 d . .
C1 C 0.6937(3) 1.0436(2) 0.26559(14) 0.0212(4) Uani 1 1 d . .
C4 C 0.3501(3) 0.6606(2) 0.01282(15) 0.0201(4) Uani 1 1 d . .
C7 C 0.2381(4) 0.5271(2) 0.32363(16) 0.0262(4) Uani 1 1 d . .
H7A H 0.136254 0.522105 0.386124 0.031 Uiso 1 1 calc R .
H7B H 0.162635 0.607582 0.290617 0.031 Uiso 1 1 calc R .
C6 C 0.5368(4) 0.5792(2) 0.37318(17) 0.0287(4) Uani 1 1 d . .
H6A H 0.638757 0.575824 0.309097 0.034 Uiso 1 1 calc R .
H6B H 0.607576 0.500783 0.409382 0.034 Uiso 1 1 calc R .
H3 H 0.318(7) 1.025(4) 0.086(3) 0.094(13) Uiso 1 1 d . .

loop_
_atom_site_aniso_label
_atom_site_aniso_U_11
_atom_site_aniso_U_22
_atom_site_aniso_U_33
_atom_site_aniso_U_23
_atom_site_aniso_U_13
_atom_site_aniso_U_12
O3 0.0199(6) 0.0285(7) 0.0280(7) 0.0099(6) -0.0019(5) 0.0037(5)
O6 0.0248(7) 0.0310(7) 0.0272(7) 0.0082(6) -0.0025(5) -0.0124(5)
O4 0.0184(6) 0.0318(7) 0.0276(7) 0.0092(5) 0.0034(5) -0.0072(5)
O1 0.0243(7) 0.0266(7) 0.0293(7) 0.0050(5) -0.0104(5) -0.0029(5)
O5 0.0260(7) 0.0456(8) 0.0213(7) 0.0063(6) -0.0025(5) -0.0083(6)
O8 0.0432(8) 0.0218(7) 0.0301(7) 0.0037(6) -0.0044(6) 0.0030(6)
O2 0.0361(8) 0.0217(7) 0.0551(10) 0.0102(6) -0.0130(7) -0.0054(6)
C3 0.0154(8) 0.0188(8) 0.0214(8) 0.0078(6) -0.0008(6) -0.0021(6)
C2 0.0173(8) 0.0193(8) 0.0201(8) 0.0067(6) -0.0011(6) -0.0014(6)
N1 0.0236(8) 0.0233(8) 0.0305(8) 0.0017(6) -0.0037(6) -0.0019(6)
O7 0.0506(9) 0.0315(8) 0.0468(9) 0.0068(7) -0.0270(7) -0.0099(7)
C5 0.0251(9) 0.0238(9) 0.0256(9) 0.0068(7) -0.0013(7) -0.0053(7)
C1 0.0190(8) 0.0233(9) 0.0185(8) 0.0047(7) 0.0003(7) -0.0010(7)
C4 0.0160(8) 0.0183(8) 0.0237(9) 0.0051(7) -0.0003(6) 0.0009(6)
C7 0.0218(9) 0.0232(9) 0.0262(9) -0.0004(7) -0.0007(7) 0.0016(7)
C6 0.0225(9) 0.0255(9) 0.0315(10) 0.0027(8) -0.0016(7) 0.0006(7)

loop_
_atom_type_symbol
_atom_type_description
_atom_type_scat_dispersion_real
_atom_type_scat_dispersion_imag
_atom_type_scat_source
C C 0.0033 0.0016 'International Tables Vol C Tables 4.2.6.8 and 6.1.1.4'
H H 0.0000 0.0000 'International Tables Vol C Tables 4.2.6.8 and 6.1.1.4'
N N 0.0061 0.0033 'International Tables Vol C Tables 4.2.6.8 and 6.1.1.4'
O O 0.0106 0.0060 'International Tables Vol C Tables 4.2.6.8 and 6.1.1.4'

loop_
_geom_angle_atom_site_label_1
_geom_angle_atom_site_label_2
_geom_angle_atom_site_label_3
_geom_angle
C2 O3 H3 115(3)
C4 O6 H6 109.5
C3 O4 H4 109.5
C1 O1 H1 109.5
C5 O8 H8 109.5
O4 C3 H3A 109.1
O4 C3 C2 110.99(13)
O4 C3 C4 109.36(13)
C2 C3 H3A 109.1
C4 C3 H3A 109.1
C4 C3 C2 109.30(13)
O3 C2 C3 111.16(13)
O3 C2 H2 108.4
O3 C2 C1 109.78(13)
C3 C2 H2 108.4
C1 C2 C3 110.56(13)
C1 C2 H2 108.4
H1A N1 H1B 109.5
H1A N1 H1C 109.5
H1B N1 H1C 109.5
C7 N1 H1A 109.5
C7 N1 H1B 109.5
C7 N1 H1C 109.5
O8 C5 C6 114.85(16)
O7 C5 O8 125.94(17)
O7 C5 C6 119.20(17)
O1 C1 C2 111.94(14)
O2 C1 O1 125.12(15)
O2 C1 C2 122.93(16)
O6 C4 C3 113.41(14)
O5 C4 O6 125.60(15)
O5 C4 C3 120.99(15)
N1 C7 H7A 109.6
N1 C7 H7B 109.6
N1 C7 C6 110.20(14)
H7A C7 H7B 108.1
C6 C7 H7A 109.6
C6 C7 H7B 109.6
C5 C6 H6A 108.9
C5 C6 H6B 108.9
C7 C6 C5 113.48(15)
C7 C6 H6A 108.9
C7 C6 H6B 108.9
H6A C6 H6B 107.7

loop_
_geom_bond_atom_site_label_1
_geom_bond_atom_site_label_2
_geom_bond_distance
O3 C2 1.419(2)
O3 H3 0.75(3)
O6 H6 0.8200
O6 C4 1.283(2)
O4 H4 0.8200
O4 C3 1.4176(19)
O1 H1 0.8200
O1 C1 1.312(2)
O5 C4 1.224(2)
O8 H8 0.8200
O8 C5 1.270(2)
O2 C1 1.204(2)
C3 H3A 0.9800
C3 C2 1.530(2)
C3 C4 1.528(2)
C2 H2 0.9800
C2 C1 1.521(2)
N1 H1A 0.8900
N1 H1B 0.8900
N1 H1C 0.8900
N1 C7 1.483(2)
O7 C5 1.232(2)
C5 C6 1.512(2)
C7 H7A 0.9700
C7 H7B 0.9700
C7 C6 1.505(2)
C6 H6A 0.9700
C6 H6B 0.9700

loop_
_geom_hbond_atom_site_label_D
_geom_hbond_atom_site_label_H
_geom_hbond_atom_site_label_A
_geom_hbond_distance_DH
_geom_hbond_distance_HA
_geom_hbond_distance_DA
_geom_hbond_angle_DHA
_geom_hbond_site_symmetry_A
_geom_hbond_publ_flag
O4 H4 O3 0.82 1.97 2.7652(17) 165.0 1_655 yes
O1 H1 O7 0.82 1.79 2.6090(18) 173.9 2_776 yes
N1 H1A O4 0.89 2.56 3.142(2) 123.7 2_665 yes
N1 H1A O5 0.89 2.16 3.017(2) 160.9 2_665 yes
N1 H1B O5 0.89 2.08 2.916(2) 155.6 2_565 yes
N1 H1B O2 0.89 2.52 3.064(2) 120.3 1_445 yes
N1 H1C O2 0.89 2.37 2.986(2) 126.3 1_545 yes
O3 H3 O4 0.75(3) 2.05(3) 2.7269(19) 150(4) 2_675 yes

loop_
_geom_torsion_atom_site_label_1
_geom_torsion_atom_site_label_2
_geom_torsion_atom_site_label_3
_geom_torsion_atom_site_label_4
_geom_torsion
O3 C2 C1 O1 -178.95(14)
O3 C2 C1 O2 -0.1(2)
O4 C3 C2 O3 67.21(16)
O4 C3 C2 C1 -54.98(18)
O4 C3 C4 O6 -179.80(14)
O4 C3 C4 O5 -0.3(2)
O8 C5 C6 C7 -38.2(2)
C3 C2 C1 O1 -55.95(19)
C3 C2 C1 O2 122.89(19)
C2 C3 C4 O6 -58.11(18)
C2 C3 C4 O5 121.42(17)
N1 C7 C6 C5 176.50(15)
O7 C5 C6 C7 143.18(19)
C4 C3 C2 O3 -53.49(17)
C4 C3 C2 C1 -175.69(13)
